data_1502461
loop_
_publ_author_name
'Yang, Zhicai'
'Jin, Xiaomin'
'Guaciaro, Michael'
'Molino, Bruce F.'
'Mocek, Ursula'
'Reategui, Ricardo'
'Rhea, Joshua'
'Morley, Tim'

_publ_section_title
;
 The revised structure, total synthesis, and absolute configuration of
 streptophenazine A.
;
_journal_issue 20
_journal_name_full 'Organic letters'
_journal_page_first 5436
_journal_page_last 5439
_journal_paper_doi 10.1021/ol202005u
_journal_volume 13
_journal_year 2011
_chemical_absolute_configuration ad
_chemical_formula_moiety 'C31 H31 N3 O6'
_chemical_formula_sum 'C31 H31 N3 O6'
_chemical_formula_weight 541.59
_space_group_IT_number 19
_symmetry_cell_setting orthorhombic
_symmetry_Int_Tables_number 19
_symmetry_space_group_name_Hall 'P 2ac 2ab'
_symmetry_space_group_name_H-M 'P 21 21 21'
_atom_sites_solution_hydrogens geom
_atom_sites_solution_primary direct
_atom_sites_solution_secondary difmap
_audit_creation_method SHELXL-97
_cell_angle_alpha 90.00
_cell_angle_beta 90.00
_cell_angle_gamma 90.00
_cell_formula_units_Z 4
_cell_length_a 8.7860(2)
_cell_length_b 10.5897(2)
_cell_length_c 29.0329(5)
_cell_measurement_reflns_used 9926
_cell_measurement_temperature 173(2)
_cell_measurement_theta_max 67.31
_cell_measurement_theta_min 4.44
_cell_volume 2701.25(9)
_computing_cell_refinement 'APEX2 (BRUKER, V2010.11-3, 2010)'
_computing_data_collection 'COSMO (BRUKER, V1.61, 2009)'
_computing_data_reduction 'SAINT (BRUKER, V7.68A, 2010)'
_computing_molecular_graphics 'SHELXTL (Sheldrick, Acta Cryst. A64 2008, 112-122)'
_computing_publication_material 'SHELXTL (Sheldrick, Acta Cryst. A64 2008, 112-122)'
_computing_structure_refinement 'SHELXL (Sheldrick, Acta Cryst. A64 2008, 112-122)'
_computing_structure_solution 'SHELXS (Sheldrick, Acta Cryst. A64 2008, 112-122)'
_diffrn_ambient_temperature 173(2)
_diffrn_detector_area_resol_mean 836.6
_diffrn_measured_fraction_theta_full 0.998
_diffrn_measured_fraction_theta_max 0.998
_diffrn_measurement_device_type 'Bruker APEX-II CCD'
_diffrn_measurement_method '\w,and/f 0.5 deg'
_diffrn_radiation_monochromator graphite
_diffrn_radiation_probe x-ray
_diffrn_radiation_type CuK\a
_diffrn_radiation_wavelength 1.54178
_diffrn_reflns_av_R_equivalents 0.0411
_diffrn_reflns_av_sigmaI/netI 0.0175
_diffrn_reflns_limit_h_max 10
_diffrn_reflns_limit_h_min -10
_diffrn_reflns_limit_k_max 12
_diffrn_reflns_limit_k_min -12
_diffrn_reflns_limit_l_max 34
_diffrn_reflns_limit_l_min -34
_diffrn_reflns_number 51395
_diffrn_reflns_theta_full 67.80
_diffrn_reflns_theta_max 67.80
_diffrn_reflns_theta_min 3.04
_diffrn_source 'fine-focus sealed tube'
_diffrn_standards_number 0
_exptl_absorpt_coefficient_mu 0.763
_exptl_absorpt_correction_T_max 0.8575
_exptl_absorpt_correction_T_min 0.7902
_exptl_absorpt_correction_type multi-scan
_exptl_absorpt_process_details SADABS
_exptl_crystal_colour yellow
_exptl_crystal_density_diffrn 1.332
_exptl_crystal_density_method 'not measured'
_exptl_crystal_description block
_exptl_crystal_F_000 1144
_exptl_crystal_size_max 0.32
_exptl_crystal_size_mid 0.32
_exptl_crystal_size_min 0.21
_refine_diff_density_max 0.356
_refine_diff_density_min -0.181
_refine_diff_density_rms 0.034
_refine_ls_abs_structure_details 'Flack H D (1983), Acta Cryst. A39, 876-881'
_refine_ls_abs_structure_Flack 0.04(15)
_refine_ls_extinction_method none
_refine_ls_goodness_of_fit_ref 1.085
_refine_ls_hydrogen_treatment constr
_refine_ls_matrix_type full
_refine_ls_number_parameters 364
_refine_ls_number_reflns 4905
_refine_ls_number_restraints 0
_refine_ls_restrained_S_all 1.085
_refine_ls_R_factor_all 0.0334
_refine_ls_R_factor_gt 0.0323
_refine_ls_shift/su_max 0.001
_refine_ls_shift/su_mean 0.000
_refine_ls_structure_factor_coef Fsqd
_refine_ls_weighting_details 'calc w=1/[\s^2^(Fo^2^)+(0.0484P)^2^+0.5428P] where P=(Fo^2^+2Fc^2^)/3'
_refine_ls_weighting_scheme calc
_refine_ls_wR_factor_gt 0.0855
_refine_ls_wR_factor_ref 0.0864
_reflns_number_gt 4754
_reflns_number_total 4905
_reflns_threshold_expression >2sigma(I)
_cod_data_source_file ol202005u_si_003.cif
_cod_data_source_block amri1011_0m
_cod_depositor_comments
;
The following automatic conversions were performed:

'_exptl_absorpt_correction_type' value 'Multi-scan' changed to
'multi-scan' according to
/home/saulius/struct/CIF-dictionaries/cif_core.dic dictionary named
'cif_core.dic' version 2.4.1 from 2010-06-29.

Automatic conversion script
Id: cif_fix_values 1715 2011-07-08 13:25:40Z adriana 
;
_cod_database_code 1502461

loop_
_symmetry_equiv_pos_as_xyz
'x, y, z'
'x+1/2, -y+1/2, -z'
'-x, y+1/2, -z+1/2'
'-x+1/2, -y, z+1/2'

loop_
_atom_site_label
_atom_site_type_symbol
_atom_site_fract_x
_atom_site_fract_y
_atom_site_fract_z
_atom_site_U_iso_or_equiv
_atom_site_adp_type
_atom_site_occupancy
_atom_site_symmetry_multiplicity
_atom_site_calc_flag
_atom_site_refinement_flags
O1 O 0.00151(14) 0.94280(12) 0.89921(5) 0.0433(3) Uani 1 1 d .
O2 O 0.25905(15) 1.00240(10) 0.82800(4) 0.0351(3) Uani 1 1 d .
H2 H 0.2335 0.9934 0.8003 0.053 Uiso 1 1 calc R
O3 O 0.79826(13) 0.19164(11) 0.78426(4) 0.0349(3) Uani 1 1 d .
O4 O 0.85184(14) 0.37507(11) 0.74973(4) 0.0344(3) Uani 1 1 d .
O5 O 0.25392(16) 1.26200(12) 0.96216(5) 0.0470(3) Uani 1 1 d .
O6 O 0.41518(15) 1.12313(14) 0.93138(6) 0.0579(4) Uani 1 1 d .
N1 N 0.15178(16) 1.09319(13) 0.92885(5) 0.0304(3) Uani 1 1 d .
N2 N 0.68515(15) 0.56740(12) 0.79858(4) 0.0277(3) Uani 1 1 d .
N3 N 0.37941(14) 0.62814(12) 0.82125(4) 0.0261(3) Uani 1 1 d .
C1 C 0.12943(18) 0.97404(15) 0.90858(6) 0.0301(3) Uani 1 1 d .
C2 C 0.26582(18) 0.88963(14) 0.90021(6) 0.0284(3) Uani 1 1 d .
H2A H 0.3580 0.9271 0.9151 0.034 Uiso 1 1 calc R
C3 C 0.29022(18) 0.88121(15) 0.84777(5) 0.0279(3) Uani 1 1 d .
H3 H 0.2181 0.8177 0.8346 0.034 Uiso 1 1 calc R
C4 C 0.2353(2) 0.75849(15) 0.92027(6) 0.0343(4) Uani 1 1 d .
H4A H 0.1391 0.7260 0.9071 0.041 Uiso 1 1 calc R
H4B H 0.3180 0.7011 0.9104 0.041 Uiso 1 1 calc R
C5 C 0.2238(2) 0.75355(18) 0.97236(6) 0.0413(4) Uani 1 1 d .
H5A H 0.1414 0.8108 0.9827 0.050 Uiso 1 1 calc R
H5B H 0.3204 0.7839 0.9859 0.050 Uiso 1 1 calc R
C6 C 0.1911(3) 0.6198(2) 0.98985(7) 0.0551(5) Uani 1 1 d .
H6A H 0.0943 0.5905 0.9761 0.066 Uiso 1 1 calc R
H6B H 0.2728 0.5631 0.9788 0.066 Uiso 1 1 calc R
C7 C 0.1800(3) 0.6077(2) 1.04094(8) 0.0565(5) Uani 1 1 d .
H7A H 0.2764 0.6339 1.0550 0.085 Uiso 1 1 calc R
H7B H 0.1589 0.5196 1.0491 0.085 Uiso 1 1 calc R
H7C H 0.0975 0.6616 1.0523 0.085 Uiso 1 1 calc R
C8 C 0.45248(18) 0.84194(15) 0.83666(5) 0.0267(3) Uani 1 1 d .
C9 C 0.5680(2) 0.92779(15) 0.84045(6) 0.0309(3) Uani 1 1 d .
H9 H 0.5446 1.0114 0.8499 0.037 Uiso 1 1 calc R
C10 C 0.7214(2) 0.89625(16) 0.83074(6) 0.0340(4) Uani 1 1 d .
H10 H 0.7987 0.9582 0.8344 0.041 Uiso 1 1 calc R
C11 C 0.7594(2) 0.77828(16) 0.81624(6) 0.0332(4) Uani 1 1 d .
H11 H 0.8622 0.7586 0.8091 0.040 Uiso 1 1 calc R
C12 C 0.64446(19) 0.68431(14) 0.81175(5) 0.0265(3) Uani 1 1 d .
C13 C 0.48944(18) 0.71578(14) 0.82280(5) 0.0247(3) Uani 1 1 d .
C14 C 0.57625(18) 0.47936(14) 0.79833(5) 0.0252(3) Uani 1 1 d .
C15 C 0.61163(18) 0.34885(14) 0.78830(5) 0.0268(3) Uani 1 1 d .
C16 C 0.5008(2) 0.25973(15) 0.79259(5) 0.0297(3) Uani 1 1 d .
H16 H 0.5259 0.1737 0.7874 0.036 Uiso 1 1 calc R
C17 C 0.3490(2) 0.29131(15) 0.80456(6) 0.0332(4) Uani 1 1 d .
H17 H 0.2745 0.2267 0.8072 0.040 Uiso 1 1 calc R
C18 C 0.30949(18) 0.41331(15) 0.81233(6) 0.0313(3) Uani 1 1 d .
H18 H 0.2067 0.4341 0.8191 0.038 Uiso 1 1 calc R
C19 C 0.42151(18) 0.51011(14) 0.81038(5) 0.0259(3) Uani 1 1 d .
C20 C 0.76666(19) 0.31069(14) 0.77235(5) 0.0274(3) Uani 1 1 d .
C21 C 0.9345(2) 0.13965(18) 0.76364(7) 0.0430(4) Uani 1 1 d .
H21A H 0.9237 0.1392 0.7300 0.065 Uiso 1 1 calc R
H21B H 0.9497 0.0531 0.7747 0.065 Uiso 1 1 calc R
H21C H 1.0224 0.1915 0.7723 0.065 Uiso 1 1 calc R
C22 C 0.2873(2) 1.15380(17) 0.93969(7) 0.0391(4) Uani 1 1 d .
C23 C 0.0922(2) 1.26596(18) 0.97216(6) 0.0389(4) Uani 1 1 d .
H23A H 0.0520 1.3528 0.9689 0.047 Uiso 1 1 calc R
H23B H 0.0714 1.2354 1.0038 0.047 Uiso 1 1 calc R
C24 C 0.02233(19) 1.17877(15) 0.93659(6) 0.0302(3) Uani 1 1 d .
H24 H -0.0663 1.1320 0.9498 0.036 Uiso 1 1 calc R
C25 C -0.0222(2) 1.24514(17) 0.89139(6) 0.0358(4) Uani 1 1 d .
H25A H 0.0695 1.2838 0.8775 0.043 Uiso 1 1 calc R
H25B H -0.0623 1.1817 0.8695 0.043 Uiso 1 1 calc R
C26 C -0.1407(2) 1.34598(16) 0.89899(5) 0.0327(4) Uani 1 1 d .
C27 C -0.0982(2) 1.47276(18) 0.90095(6) 0.0409(4) Uani 1 1 d .
H27 H 0.0047 1.4958 0.8954 0.049 Uiso 1 1 calc R
C28 C -0.2047(3) 1.56561(18) 0.91091(7) 0.0474(5) Uani 1 1 d .
H28 H -0.1743 1.6516 0.9125 0.057 Uiso 1 1 calc R
C29 C -0.3549(3) 1.5328(2) 0.91853(7) 0.0480(5) Uani 1 1 d .
H29 H -0.4276 1.5961 0.9259 0.058 Uiso 1 1 calc R
C30 C -0.3989(2) 1.4085(2) 0.91539(7) 0.0465(5) Uani 1 1 d .
H30 H -0.5028 1.3866 0.9197 0.056 Uiso 1 1 calc R
C31 C -0.2929(2) 1.31474(18) 0.90598(6) 0.0392(4) Uani 1 1 d .
H31 H -0.3243 1.2290 0.9043 0.047 Uiso 1 1 calc R

loop_
_atom_site_aniso_label
_atom_site_aniso_U_11
_atom_site_aniso_U_22
_atom_site_aniso_U_33
_atom_site_aniso_U_23
_atom_site_aniso_U_13
_atom_site_aniso_U_12
O1 0.0271(6) 0.0358(7) 0.0669(8) -0.0125(6) -0.0063(6) -0.0018(5)
O2 0.0444(7) 0.0213(5) 0.0395(6) 0.0010(5) -0.0085(5) 0.0046(5)
O3 0.0354(6) 0.0294(6) 0.0398(6) 0.0054(5) 0.0071(5) 0.0096(5)
O4 0.0355(6) 0.0310(6) 0.0367(6) 0.0009(5) 0.0046(5) 0.0007(5)
O5 0.0412(7) 0.0360(7) 0.0639(8) -0.0221(6) -0.0087(6) 0.0004(6)
O6 0.0280(7) 0.0439(8) 0.1018(12) -0.0295(8) -0.0015(7) -0.0039(6)
N1 0.0256(6) 0.0271(7) 0.0386(7) -0.0076(6) 0.0008(6) 0.0015(5)
N2 0.0292(7) 0.0263(7) 0.0277(6) -0.0004(5) 0.0023(5) -0.0006(5)
N3 0.0282(6) 0.0229(6) 0.0272(6) 0.0003(5) -0.0002(5) 0.0012(5)
C1 0.0281(8) 0.0268(8) 0.0355(8) -0.0036(7) -0.0013(6) -0.0012(6)
C2 0.0273(8) 0.0242(7) 0.0336(8) -0.0037(6) -0.0028(6) 0.0009(6)
C3 0.0318(8) 0.0189(7) 0.0330(8) -0.0008(6) -0.0045(7) -0.0019(6)
C4 0.0375(9) 0.0283(8) 0.0371(8) 0.0004(7) 0.0006(7) 0.0014(7)
C5 0.0417(10) 0.0453(10) 0.0370(9) 0.0008(8) 0.0010(8) -0.0047(8)
C6 0.0674(14) 0.0502(12) 0.0479(11) 0.0074(10) 0.0011(10) -0.0108(11)
C7 0.0542(13) 0.0624(13) 0.0530(12) 0.0113(11) -0.0010(10) -0.0076(11)
C8 0.0347(8) 0.0223(7) 0.0231(7) 0.0011(6) -0.0006(6) -0.0002(6)
C9 0.0392(9) 0.0218(8) 0.0316(8) -0.0005(7) -0.0007(7) -0.0020(7)
C10 0.0357(9) 0.0294(8) 0.0368(8) -0.0014(7) 0.0020(7) -0.0111(7)
C11 0.0293(8) 0.0342(8) 0.0361(8) -0.0019(7) 0.0034(7) -0.0043(7)
C12 0.0316(8) 0.0240(7) 0.0238(7) 0.0007(6) 0.0019(6) -0.0019(6)
C13 0.0296(7) 0.0229(7) 0.0215(7) 0.0024(6) -0.0005(6) -0.0020(6)
C14 0.0304(8) 0.0235(7) 0.0216(7) 0.0007(6) 0.0000(6) 0.0008(6)
C15 0.0324(8) 0.0249(7) 0.0230(7) 0.0003(6) -0.0019(6) 0.0040(6)
C16 0.0374(8) 0.0211(7) 0.0305(8) -0.0010(6) -0.0012(7) 0.0020(7)
C17 0.0332(8) 0.0245(7) 0.0419(9) -0.0014(7) 0.0004(7) -0.0038(7)
C18 0.0270(8) 0.0270(8) 0.0399(9) -0.0002(7) 0.0019(7) 0.0005(6)
C19 0.0300(8) 0.0228(7) 0.0248(7) 0.0007(6) -0.0012(6) 0.0006(6)
C20 0.0324(8) 0.0258(8) 0.0239(7) -0.0007(6) -0.0023(6) 0.0005(7)
C21 0.0384(10) 0.0375(10) 0.0532(11) 0.0043(8) 0.0116(8) 0.0121(8)
C22 0.0357(10) 0.0305(9) 0.0510(10) -0.0112(8) -0.0044(8) -0.0012(7)
C23 0.0441(10) 0.0379(9) 0.0348(9) -0.0080(8) -0.0031(8) 0.0117(8)
C24 0.0289(8) 0.0293(8) 0.0325(8) -0.0023(7) 0.0044(6) 0.0037(7)
C25 0.0406(9) 0.0379(9) 0.0288(8) -0.0038(7) 0.0024(7) 0.0041(8)
C26 0.0368(9) 0.0370(9) 0.0245(7) -0.0007(7) -0.0020(7) 0.0054(7)
C27 0.0452(10) 0.0391(10) 0.0383(9) 0.0022(8) -0.0031(8) 0.0018(8)
C28 0.0605(13) 0.0356(10) 0.0460(10) 0.0017(8) -0.0093(9) 0.0096(9)
C29 0.0564(12) 0.0510(11) 0.0364(9) 0.0001(9) -0.0050(9) 0.0245(10)
C30 0.0358(10) 0.0660(13) 0.0377(9) 0.0083(10) -0.0002(8) 0.0100(9)
C31 0.0419(10) 0.0417(10) 0.0339(9) 0.0027(8) -0.0020(7) 0.0020(8)

loop_
_atom_type_symbol
_atom_type_description
_atom_type_scat_dispersion_real
_atom_type_scat_dispersion_imag
_atom_type_scat_source
C C 0.0181 0.0091 'International Tables Vol C Tables 4.2.6.8 and 6.1.1.4'
H H 0.0000 0.0000 'International Tables Vol C Tables 4.2.6.8 and 6.1.1.4'
N N 0.0311 0.0180 'International Tables Vol C Tables 4.2.6.8 and 6.1.1.4'
O O 0.0492 0.0322 'International Tables Vol C Tables 4.2.6.8 and 6.1.1.4'

loop_
_geom_angle_atom_site_label_1
_geom_angle_atom_site_label_2
_geom_angle_atom_site_label_3
_geom_angle
C3 O2 H2 109.5
C20 O3 C21 115.07(13)
C22 O5 C23 109.51(14)
C22 N1 C1 128.99(14)
C22 N1 C24 110.10(13)
C1 N1 C24 120.57(14)
C14 N2 C12 116.99(14)
C13 N3 C19 117.01(13)
O1 C1 N1 118.17(15)
O1 C1 C2 122.72(15)
N1 C1 C2 119.10(13)
C1 C2 C4 109.63(14)
C1 C2 C3 107.63(13)
C4 C2 C3 110.38(13)
C1 C2 H2A 109.7
C4 C2 H2A 109.7
C3 C2 H2A 109.7
O2 C3 C8 109.85(13)
O2 C3 C2 108.52(12)
C8 C3 C2 110.86(13)
O2 C3 H3 109.2
C8 C3 H3 109.2
C2 C3 H3 109.2
C5 C4 C2 115.00(14)
C5 C4 H4A 108.5
C2 C4 H4A 108.5
C5 C4 H4B 108.5
C2 C4 H4B 108.5
H4A C4 H4B 107.5
C4 C5 C6 112.03(16)
C4 C5 H5A 109.2
C6 C5 H5A 109.2
C4 C5 H5B 109.2
C6 C5 H5B 109.2
H5A C5 H5B 107.9
C7 C6 C5 114.94(19)
C7 C6 H6A 108.5
C5 C6 H6A 108.5
C7 C6 H6B 108.5
C5 C6 H6B 108.5
H6A C6 H6B 107.5
C6 C7 H7A 109.5
C6 C7 H7B 109.5
H7A C7 H7B 109.5
C6 C7 H7C 109.5
H7A C7 H7C 109.5
H7B C7 H7C 109.5
C9 C8 C13 118.33(15)
C9 C8 C3 119.83(14)
C13 C8 C3 121.83(14)
C8 C9 C10 122.24(15)
C8 C9 H9 118.9
C10 C9 H9 118.9
C11 C10 C9 120.74(15)
C11 C10 H10 119.6
C9 C10 H10 119.6
C10 C11 C12 119.80(16)
C10 C11 H11 120.1
C12 C11 H11 120.1
N2 C12 C11 118.77(15)
N2 C12 C13 121.92(14)
C11 C12 C13 119.28(14)
N3 C13 C8 119.44(14)
N3 C13 C12 120.98(13)
C8 C13 C12 119.56(14)
N2 C14 C19 121.11(14)
N2 C14 C15 120.94(14)
C19 C14 C15 117.88(14)
C16 C15 C14 119.34(14)
C16 C15 C20 119.53(14)
C14 C15 C20 121.11(14)
C15 C16 C17 122.12(15)
C15 C16 H16 118.9
C17 C16 H16 118.9
C18 C17 C16 120.38(15)
C18 C17 H17 119.8
C16 C17 H17 119.8
C17 C18 C19 120.19(15)
C17 C18 H18 119.9
C19 C18 H18 119.9
N3 C19 C18 118.13(14)
N3 C19 C14 121.86(14)
C18 C19 C14 119.98(14)
O4 C20 O3 123.01(15)
O4 C20 C15 125.53(14)
O3 C20 C15 111.37(13)
O3 C21 H21A 109.5
O3 C21 H21B 109.5
H21A C21 H21B 109.5
O3 C21 H21C 109.5
H21A C21 H21C 109.5
H21B C21 H21C 109.5
O6 C22 O5 122.19(16)
O6 C22 N1 129.44(16)
O5 C22 N1 108.36(15)
O5 C23 C24 104.05(13)
O5 C23 H23A 110.9
C24 C23 H23A 110.9
O5 C23 H23B 110.9
C24 C23 H23B 110.9
H23A C23 H23B 109.0
N1 C24 C23 99.56(13)
N1 C24 C25 110.35(13)
C23 C24 C25 113.95(15)
N1 C24 H24 110.8
C23 C24 H24 110.8
C25 C24 H24 110.8
C26 C25 C24 111.98(13)
C26 C25 H25A 109.2
C24 C25 H25A 109.2
C26 C25 H25B 109.2
C24 C25 H25B 109.2
H25A C25 H25B 107.9
C31 C26 C27 118.68(17)
C31 C26 C25 121.07(17)
C27 C26 C25 120.21(17)
C28 C27 C26 120.69(19)
C28 C27 H27 119.7
C26 C27 H27 119.7
C29 C28 C27 119.9(2)
C29 C28 H28 120.0
C27 C28 H28 120.0
C30 C29 C28 119.88(19)
C30 C29 H29 120.1
C28 C29 H29 120.1
C29 C30 C31 120.60(19)
C29 C30 H30 119.7
C31 C30 H30 119.7
C30 C31 C26 120.19(19)
C30 C31 H31 119.9
C26 C31 H31 119.9

loop_
_geom_bond_atom_site_label_1
_geom_bond_atom_site_label_2
_geom_bond_distance
O1 C1 1.203(2)
O2 C3 1.4322(19)
O2 H2 0.8400
O3 C20 1.3364(19)
O3 C21 1.447(2)
O4 C20 1.207(2)
O5 C22 1.351(2)
O5 C23 1.451(2)
O6 C22 1.194(2)
N1 C22 1.389(2)
N1 C1 1.406(2)
N1 C24 1.471(2)
N2 C14 1.336(2)
N2 C12 1.344(2)
N3 C13 1.341(2)
N3 C19 1.341(2)
C1 C2 1.515(2)
C2 C4 1.530(2)
C2 C3 1.540(2)
C2 H2A 1.0000
C3 C8 1.520(2)
C3 H3 1.0000
C4 C5 1.517(2)
C4 H4A 0.9900
C4 H4B 0.9900
C5 C6 1.531(3)
C5 H5A 0.9900
C5 H5B 0.9900
C6 C7 1.492(3)
C6 H6A 0.9900
C6 H6B 0.9900
C7 H7A 0.9800
C7 H7B 0.9800
C7 H7C 0.9800
C8 C9 1.367(2)
C8 C13 1.432(2)
C9 C10 1.417(2)
C9 H9 0.9500
C10 C11 1.360(2)
C10 H10 0.9500
C11 C12 1.423(2)
C11 H11 0.9500
C12 C13 1.438(2)
C14 C19 1.441(2)
C14 C15 1.446(2)
C15 C16 1.362(2)
C15 C20 1.494(2)
C16 C17 1.418(2)
C16 H16 0.9500
C17 C18 1.357(2)
C17 H17 0.9500
C18 C19 1.422(2)
C18 H18 0.9500
C21 H21A 0.9800
C21 H21B 0.9800
C21 H21C 0.9800
C23 C24 1.515(2)
C23 H23A 0.9900
C23 H23B 0.9900
C24 C25 1.539(2)
C24 H24 1.0000
C25 C26 1.507(2)
C25 H25A 0.9900
C25 H25B 0.9900
C26 C31 1.392(3)
C26 C27 1.395(3)
C27 C28 1.387(3)
C27 H27 0.9500
C28 C29 1.383(3)
C28 H28 0.9500
C29 C30 1.375(3)
C29 H29 0.9500
C30 C31 1.389(3)
C30 H30 0.9500
C31 H31 0.9500

loop_
_geom_torsion_atom_site_label_1
_geom_torsion_atom_site_label_2
_geom_torsion_atom_site_label_3
_geom_torsion_atom_site_label_4
_geom_torsion
C22 N1 C1 O1 -174.95(18)
C24 N1 C1 O1 -2.4(2)
C22 N1 C1 C2 6.1(3)
C24 N1 C1 C2 178.69(14)
O1 C1 C2 C4 -50.0(2)
N1 C1 C2 C4 128.87(15)
O1 C1 C2 C3 70.1(2)
N1 C1 C2 C3 -111.04(16)
C1 C2 C3 O2 38.01(17)
C4 C2 C3 O2 157.62(13)
C1 C2 C3 C8 158.74(13)
C4 C2 C3 C8 -81.65(16)
C1 C2 C4 C5 -66.93(19)
C3 C2 C4 C5 174.67(15)
C2 C4 C5 C6 179.26(17)
C4 C5 C6 C7 179.33(19)
O2 C3 C8 C9 43.63(19)
C2 C3 C8 C9 -76.30(18)
O2 C3 C8 C13 -137.31(14)
C2 C3 C8 C13 102.76(16)
C13 C8 C9 C10 0.6(2)
C3 C8 C9 C10 179.73(15)
C8 C9 C10 C11 1.3(3)
C9 C10 C11 C12 -1.4(2)
C14 N2 C12 C11 174.77(14)
C14 N2 C12 C13 -3.2(2)
C10 C11 C12 N2 -178.20(15)
C10 C11 C12 C13 -0.2(2)
C19 N3 C13 C8 -176.63(13)
C19 N3 C13 C12 2.0(2)
C9 C8 C13 N3 176.40(14)
C3 C8 C13 N3 -2.7(2)
C9 C8 C13 C12 -2.2(2)
C3 C8 C13 C12 178.69(13)
N2 C12 C13 N3 1.4(2)
C11 C12 C13 N3 -176.58(14)
N2 C12 C13 C8 179.98(14)
C11 C12 C13 C8 2.0(2)
C12 N2 C14 C19 1.8(2)
C12 N2 C14 C15 -174.94(13)
N2 C14 C15 C16 173.83(14)
C19 C14 C15 C16 -3.0(2)
N2 C14 C15 C20 -7.5(2)
C19 C14 C15 C20 175.68(13)
C14 C15 C16 C17 3.0(2)
C20 C15 C16 C17 -175.68(15)
C15 C16 C17 C18 -0.2(3)
C16 C17 C18 C19 -2.6(3)
C13 N3 C19 C18 174.72(14)
C13 N3 C19 C14 -3.4(2)
C17 C18 C19 N3 -175.69(15)
C17 C18 C19 C14 2.5(2)
N2 C14 C19 N3 1.6(2)
C15 C14 C19 N3 178.41(14)
N2 C14 C19 C18 -176.50(14)
C15 C14 C19 C18 0.3(2)
C21 O3 C20 O4 -6.9(2)
C21 O3 C20 C15 169.96(14)
C16 C15 C20 O4 147.68(16)
C14 C15 C20 O4 -31.0(2)
C16 C15 C20 O3 -29.06(19)
C14 C15 C20 O3 152.28(14)
C23 O5 C22 O6 -173.0(2)
C23 O5 C22 N1 7.8(2)
C1 N1 C22 O6 6.0(3)
C24 N1 C22 O6 -167.2(2)
C1 N1 C22 O5 -174.95(16)
C24 N1 C22 O5 11.9(2)
C22 O5 C23 C24 -23.4(2)
C22 N1 C24 C23 -24.84(18)
C1 N1 C24 C23 161.30(15)
C22 N1 C24 C25 95.26(17)
C1 N1 C24 C25 -78.60(19)
O5 C23 C24 N1 27.88(17)
O5 C23 C24 C25 -89.55(17)
N1 C24 C25 C26 -172.57(14)
C23 C24 C25 C26 -61.6(2)
C24 C25 C26 C31 -76.8(2)
C24 C25 C26 C27 100.67(19)
C31 C26 C27 C28 1.7(3)
C25 C26 C27 C28 -175.78(16)
C26 C27 C28 C29 -0.7(3)
C27 C28 C29 C30 -1.2(3)
C28 C29 C30 C31 2.0(3)
C29 C30 C31 C26 -0.9(3)
C27 C26 C31 C30 -1.0(3)
C25 C26 C31 C30 176.52(16)
